data_7703921
loop_
_publ_author_name
'Vignesh, Kuduva R.'
'Alexandropoulos, Dimitris I.'
'Xie, Haomiao'
'Dunbar, Kim R.'

_publ_section_title
;
 Six-coordinate mononuclear dysprosium(iii) single-molecule magnets with
 the triphenylphosphine oxide ligand.
;
_journal_issue 15
_journal_name_full 'Dalton transactions (Cambridge, England : 2003)'
_journal_page_first 4694
_journal_page_last 4698
_journal_paper_doi 10.1039/d0dt00801j
_journal_volume 49
_journal_year 2020
_chemical_formula_moiety 'C40 H38 Br3 Dy O3 P2, C4 H8 O'
_chemical_formula_sum 'C44 H46 Br3 Dy O4 P2'
_chemical_formula_weight 1102.98
_space_group_crystal_system triclinic
_space_group_IT_number 2
_space_group_name_Hall '-P 1'
_space_group_name_H-M_alt 'P -1'
_atom_sites_solution_hydrogens geom
_audit_creation_date 2019-02-03
_audit_creation_method
;
Olex2 1.2
(compiled 2018.05.29 svn.r3508 for OlexSys, GUI svn.r5506)
;
_audit_update_record
;
2020-03-11 deposited with the CCDC.	2020-03-13 downloaded from the CCDC.
;
_cell_angle_alpha 82.8930(10)
_cell_angle_beta 72.5020(10)
_cell_angle_gamma 85.9810(10)
_cell_formula_units_Z 2
_cell_length_a 11.3337(3)
_cell_length_b 14.1733(3)
_cell_length_c 14.5035(4)
_cell_measurement_reflns_used 9801
_cell_measurement_temperature 100(2)
_cell_measurement_theta_max 72.126
_cell_measurement_theta_min 3.144
_cell_volume 2203.57(10)
_computing_cell_refinement 'SAINT v8.37A (Bruker, 2015)'
_computing_data_collection 'APEX3 Ver. 2016.5-0 (Bruker-AXS, 2016)'
_computing_data_reduction 'SAINT v8.37A (Bruker, 2015)'
_computing_molecular_graphics 'Olex2 (Dolomanov et al., 2009)'
_computing_publication_material 'Olex2 (Dolomanov et al., 2009)'
_computing_structure_refinement 'ShelXL (Sheldrick, 2015)'
_computing_structure_solution "'SHELXT 2014/5 (Sheldrick, 2014)'"
_diffrn_ambient_temperature 100.0
_diffrn_measured_fraction_theta_full 0.989
_diffrn_measured_fraction_theta_max 0.986
_diffrn_measurement_device_type 'Bruker APEX-II CCD'
_diffrn_measurement_method '\f and \w scans'
_diffrn_radiation_type CuK\a
_diffrn_radiation_wavelength 1.54178
_diffrn_reflns_av_R_equivalents 0.0334
_diffrn_reflns_av_unetI/netI 0.0272
_diffrn_reflns_Laue_measured_fraction_full 0.989
_diffrn_reflns_Laue_measured_fraction_max 0.986
_diffrn_reflns_limit_h_max 13
_diffrn_reflns_limit_h_min -13
_diffrn_reflns_limit_k_max 17
_diffrn_reflns_limit_k_min -17
_diffrn_reflns_limit_l_max 17
_diffrn_reflns_limit_l_min -17
_diffrn_reflns_number 35611
_diffrn_reflns_point_group_measured_fraction_full 0.989
_diffrn_reflns_point_group_measured_fraction_max 0.986
_diffrn_reflns_theta_full 67.679
_diffrn_reflns_theta_max 72.118
_diffrn_reflns_theta_min 3.144
_diffrn_standards_number 0
_exptl_absorpt_coefficient_mu 13.257
_exptl_absorpt_correction_T_max 0.7536
_exptl_absorpt_correction_T_min 0.5181
_exptl_absorpt_correction_type multi-scan
_exptl_absorpt_process_details
'SADABS-2014/5 (Bruker,2014/5) was used for absorption correction. wR2(int) was 0.1215 before and 0.0502 after correction. The Ratio of minimum to maximum transmission is 0.6875. The \l/2 correction factor is Not present.'
_exptl_crystal_colour 'clear colourless'
_exptl_crystal_colour_lustre clear
_exptl_crystal_colour_primary colourless
_exptl_crystal_density_diffrn 1.662
_exptl_crystal_description block
_exptl_crystal_F_000 1086
_exptl_crystal_size_max 0.15
_exptl_crystal_size_mid 0.12
_exptl_crystal_size_min 0.1
_refine_diff_density_max 0.382
_refine_diff_density_min -0.689
_refine_diff_density_rms 0.078
_refine_ls_extinction_method none
_refine_ls_goodness_of_fit_ref 1.063
_refine_ls_hydrogen_treatment constr
_refine_ls_matrix_type full
_refine_ls_number_parameters 487
_refine_ls_number_reflns 8556
_refine_ls_number_restraints 0
_refine_ls_restrained_S_all 1.063
_refine_ls_R_factor_all 0.0226
_refine_ls_R_factor_gt 0.0207
_refine_ls_shift/su_max 0.001
_refine_ls_shift/su_mean 0.000
_refine_ls_structure_factor_coef Fsqd
_refine_ls_weighting_details 'w=1/[\s^2^(Fo^2^)+(0.0165P)^2^+1.7164P] where P=(Fo^2^+2Fc^2^)/3'
_refine_ls_weighting_scheme calc
_refine_ls_wR_factor_gt 0.0472
_refine_ls_wR_factor_ref 0.0487
_reflns_Friedel_coverage 0.000
_reflns_number_gt 8218
_reflns_number_total 8556
_reflns_threshold_expression 'I > 2\s(I)'
_cod_data_source_file d0dt00801j3.cif
_cod_data_source_block vig148_dybr3
_cod_depositor_comments 'Adding full bibliography for 7703921--7703923.cif.'
_cod_original_cell_volume 2203.58(10)
_cod_database_code 7703921
_shelx_shelxl_version_number 2014/7
_shelx_space_group_comment
;
The symmetry employed for this shelxl refinement is uniquely defined
by the following loop, which should always be used as a source of
symmetry information in preference to the above space-group names.
They are only intended as comments.
;
_shelx_estimated_absorpt_t_max 0.351
_shelx_estimated_absorpt_t_min 0.241
_olex2_refinement_description
;
1. Fixed Uiso
 At 1.2 times of:
  All C(H) groups, All C(H,H) groups
2.a Secondary CH2 refined with riding coordinates:
 C40(H40A,H40B), C39(H39A,H39B), C38(H38A,H38B), C41(H41A,H41B), C37(H37A,
 H37B), C42(H42A,H42B), C43(H43A,H43B), C44(H44A,H44B)
2.b Aromatic/amide H refined with riding coordinates:
 C29(H29), C24(H24), C2(H2), C22(H22), C23(H23), C36(H36), C35(H35), C20(H20),
 C18(H18), C25(H25), C26(H26), C32(H32), C21(H21), C28(H28), C27(H27), C6(H6),
 C14(H14), C12(H12), C15(H15), C4(H4), C33(H33), C17(H17), C3(H3), C8(H8),
 C11(H11), C34(H34), C16(H16), C10(H10), C5(H5), C9(H9)
;
_olex2_submission_special_instructions 'No special instructions were received'

loop_
_space_group_symop_operation_xyz
'x, y, z'
'-x, -y, -z'

loop_
_atom_site_label
_atom_site_type_symbol
_atom_site_fract_x
_atom_site_fract_y
_atom_site_fract_z
_atom_site_U_iso_or_equiv
_atom_site_adp_type
_atom_site_occupancy
_atom_site_site_symmetry_order
_atom_site_calc_flag
_atom_site_refinement_flags_posn
_atom_site_refinement_flags_adp
_atom_site_refinement_flags_occupancy
_atom_site_disorder_assembly
_atom_site_disorder_group
Dy1 Dy 0.45025(2) 0.23817(2) 0.29817(2) 0.01074(4) Uani 1 1 d . . . . .
Br3 Br 0.57086(2) 0.40916(2) 0.24402(2) 0.01702(5) Uani 1 1 d . . . . .
Br2 Br 0.25404(2) 0.30206(2) 0.22847(2) 0.01731(6) Uani 1 1 d . . . . .
Br1 Br 0.36147(2) 0.05571(2) 0.35996(2) 0.02019(6) Uani 1 1 d . . . . .
P2 P 0.68291(5) 0.18444(4) 0.07175(4) 0.01083(10) Uani 1 1 d . . . . .
P1 P 0.27029(5) 0.30315(4) 0.54142(4) 0.01289(11) Uani 1 1 d . . . . .
O2 O 0.57317(14) 0.18723(11) 0.16147(11) 0.0140(3) Uani 1 1 d . . . . .
O1 O 0.34953(15) 0.28582(11) 0.44087(11) 0.0170(3) Uani 1 1 d . . . . .
O3 O 0.61074(15) 0.18472(11) 0.36776(12) 0.0194(3) Uani 1 1 d . . . . .
O4 O 1.10632(17) 0.34612(14) -0.15409(14) 0.0291(4) Uani 1 1 d . . . . .
C30 C 0.67556(19) 0.08187(16) 0.01290(16) 0.0128(4) Uani 1 1 d . . . . .
C1 C 0.1459(2) 0.22168(16) 0.58362(18) 0.0179(5) Uani 1 1 d . . . . .
C19 C 0.8262(2) 0.17607(16) 0.10178(16) 0.0138(4) Uani 1 1 d . . . . .
C29 C 0.6979(2) 0.08662(18) -0.08766(17) 0.0178(5) Uani 1 1 d . . . . .
H29 H 0.7213 0.1446 -0.1276 0.021 Uiso 1 1 calc R . . . .
C31 C 0.6848(2) 0.28767(15) -0.01291(16) 0.0141(4) Uani 1 1 d . . . . .
C24 C 0.8551(2) 0.25196(17) 0.14390(17) 0.0170(5) Uani 1 1 d . . . . .
H24 H 0.8015 0.3068 0.1532 0.020 Uiso 1 1 calc R . . . .
C40 C 0.6684(2) 0.24341(18) 0.41684(19) 0.0217(5) Uani 1 1 d . . . . .
H40A H 0.6049 0.2787 0.4644 0.026 Uiso 1 1 calc R . . . .
H40B H 0.7236 0.2896 0.3693 0.026 Uiso 1 1 calc R . . . .
C2 C 0.1077(2) 0.18221(17) 0.51429(19) 0.0205(5) Uani 1 1 d . . . . .
H2 H 0.1474 0.1982 0.4470 0.025 Uiso 1 1 calc R . . . .
C22 C 1.0406(2) 0.16610(18) 0.15898(18) 0.0200(5) Uani 1 1 d . . . . .
H22 H 1.1131 0.1622 0.1795 0.024 Uiso 1 1 calc R . . . .
C23 C 0.9624(2) 0.24650(18) 0.17190(18) 0.0201(5) Uani 1 1 d . . . . .
H23 H 0.9824 0.2979 0.2000 0.024 Uiso 1 1 calc R . . . .
C7 C 0.2044(2) 0.42204(16) 0.53996(17) 0.0159(4) Uani 1 1 d . . . . .
C36 C 0.5730(2) 0.33649(17) -0.01160(17) 0.0177(5) Uani 1 1 d . . . . .
H36 H 0.4984 0.3171 0.0360 0.021 Uiso 1 1 calc R . . . .
C35 C 0.5718(2) 0.41371(17) -0.08045(18) 0.0207(5) Uani 1 1 d . . . . .
H35 H 0.4961 0.4474 -0.0798 0.025 Uiso 1 1 calc R . . . .
C13 C 0.3622(2) 0.28592(16) 0.62391(16) 0.0140(4) Uani 1 1 d . . . . .
C20 C 0.9058(2) 0.09630(17) 0.08750(18) 0.0178(5) Uani 1 1 d . . . . .
H20 H 0.8870 0.0452 0.0583 0.021 Uiso 1 1 calc R . . . .
C18 C 0.4047(2) 0.36246(16) 0.65468(17) 0.0166(5) Uani 1 1 d . . . . .
H18 H 0.3775 0.4255 0.6382 0.020 Uiso 1 1 calc R . . . .
C25 C 0.6415(2) -0.00389(17) 0.07086(18) 0.0175(5) Uani 1 1 d . . . . .
H25 H 0.6258 -0.0073 0.1393 0.021 Uiso 1 1 calc R . . . .
C39 C 0.7418(3) 0.1736(2) 0.4677(2) 0.0318(6) Uani 1 1 d . . . . .
H39A H 0.6902 0.1492 0.5334 0.038 Uiso 1 1 calc R . . . .
H39B H 0.8154 0.2033 0.4735 0.038 Uiso 1 1 calc R . . . .
C26 C 0.6308(2) -0.08423(17) 0.0284(2) 0.0220(5) Uani 1 1 d . . . . .
H26 H 0.6088 -0.1428 0.0678 0.026 Uiso 1 1 calc R . . . .
C32 C 0.7944(2) 0.31698(18) -0.08232(19) 0.0227(5) Uani 1 1 d . . . . .
H32 H 0.8706 0.2844 -0.0825 0.027 Uiso 1 1 calc R . . . .
C21 C 1.0131(2) 0.09159(18) 0.11618(19) 0.0206(5) Uani 1 1 d . . . . .
H21 H 1.0675 0.0372 0.1064 0.025 Uiso 1 1 calc R . . . .
C28 C 0.6855(2) 0.0058(2) -0.12877(19) 0.0237(5) Uani 1 1 d . . . . .
H28 H 0.7001 0.0087 -0.1971 0.028 Uiso 1 1 calc R . . . .
C27 C 0.6520(2) -0.07921(19) -0.0709(2) 0.0241(6) Uani 1 1 d . . . . .
H27 H 0.6436 -0.1341 -0.0997 0.029 Uiso 1 1 calc R . . . .
C6 C 0.0875(2) 0.19858(19) 0.6820(2) 0.0255(5) Uani 1 1 d . . . . .
H6 H 0.1139 0.2250 0.7292 0.031 Uiso 1 1 calc R . . . .
C14 C 0.4027(2) 0.19321(17) 0.64808(18) 0.0194(5) Uani 1 1 d . . . . .
H14 H 0.3741 0.1408 0.6267 0.023 Uiso 1 1 calc R . . . .
C12 C 0.1097(2) 0.44905(19) 0.6194(2) 0.0270(6) Uani 1 1 d . . . . .
H12 H 0.0830 0.4060 0.6766 0.032 Uiso 1 1 calc R . . . .
C15 C 0.4845(2) 0.17782(18) 0.70325(19) 0.0235(5) Uani 1 1 d . . . . .
H15 H 0.5115 0.1149 0.7203 0.028 Uiso 1 1 calc R . . . .
C4 C -0.0474(2) 0.0965(2) 0.6417(2) 0.0346(7) Uani 1 1 d . . . . .
H4 H -0.1132 0.0535 0.6618 0.042 Uiso 1 1 calc R . . . .
C33 C 0.7917(2) 0.39370(19) -0.1510(2) 0.0271(6) Uani 1 1 d . . . . .
H33 H 0.8661 0.4134 -0.1987 0.032 Uiso 1 1 calc R . . . .
C17 C 0.4874(2) 0.34640(18) 0.70979(19) 0.0219(5) Uani 1 1 d . . . . .
H17 H 0.5166 0.3985 0.7311 0.026 Uiso 1 1 calc R . . . .
C3 C 0.0110(2) 0.11930(18) 0.5443(2) 0.0289(6) Uani 1 1 d . . . . .
H3 H -0.0148 0.0920 0.4972 0.035 Uiso 1 1 calc R . . . .
C8 C 0.2447(3) 0.48547(19) 0.4568(2) 0.0291(6) Uani 1 1 d . . . . .
H8 H 0.3102 0.4676 0.4028 0.035 Uiso 1 1 calc R . . . .
C11 C 0.0541(3) 0.5397(2) 0.6147(2) 0.0317(6) Uani 1 1 d . . . . .
H11 H -0.0107 0.5585 0.6687 0.038 Uiso 1 1 calc R . . . .
C34 C 0.6808(3) 0.44174(18) -0.15003(19) 0.0246(5) Uani 1 1 d . . . . .
H34 H 0.6793 0.4942 -0.1973 0.030 Uiso 1 1 calc R . . . .
C38 C 0.7792(2) 0.0946(2) 0.4010(2) 0.0308(6) Uani 1 1 d . . . . .
H38A H 0.8506 0.1124 0.3437 0.037 Uiso 1 1 calc R . . . .
H38B H 0.7996 0.0342 0.4360 0.037 Uiso 1 1 calc R . . . .
C16 C 0.5267(2) 0.25437(18) 0.73340(19) 0.0231(5) Uani 1 1 d . . . . .
H16 H 0.5833 0.2437 0.7707 0.028 Uiso 1 1 calc R . . . .
C10 C 0.0928(3) 0.60160(19) 0.5321(2) 0.0322(6) Uani 1 1 d . . . . .
H10 H 0.0540 0.6630 0.5288 0.039 Uiso 1 1 calc R . . . .
C41 C 1.1692(3) 0.2802(2) -0.1001(2) 0.0312(6) Uani 1 1 d . . . . .
H41A H 1.2300 0.2399 -0.1443 0.037 Uiso 1 1 calc R . . . .
H41B H 1.1092 0.2383 -0.0512 0.037 Uiso 1 1 calc R . . . .
C37 C 0.6629(3) 0.08782(18) 0.3722(2) 0.0281(6) Uani 1 1 d . . . . .
H37A H 0.6825 0.0632 0.3081 0.034 Uiso 1 1 calc R . . . .
H37B H 0.6040 0.0451 0.4210 0.034 Uiso 1 1 calc R . . . .
C5 C -0.0098(3) 0.1366(2) 0.7110(2) 0.0353(7) Uani 1 1 d . . . . .
H5 H -0.0509 0.1215 0.7782 0.042 Uiso 1 1 calc R . . . .
C42 C 1.2347(3) 0.3384(2) -0.0505(2) 0.0349(7) Uani 1 1 d . . . . .
H42A H 1.2335 0.3070 0.0147 0.042 Uiso 1 1 calc R . . . .
H42B H 1.3215 0.3490 -0.0900 0.042 Uiso 1 1 calc R . . . .
C43 C 1.1583(3) 0.4307(2) -0.0433(2) 0.0413(7) Uani 1 1 d . . . . .
H43A H 1.0841 0.4261 0.0142 0.050 Uiso 1 1 calc R . . . .
H43B H 1.2076 0.4845 -0.0403 0.050 Uiso 1 1 calc R . . . .
C44 C 1.1233(3) 0.4411(2) -0.1369(2) 0.0352(7) Uani 1 1 d . . . . .
H44A H 1.0459 0.4802 -0.1301 0.042 Uiso 1 1 calc R . . . .
H44B H 1.1899 0.4716 -0.1911 0.042 Uiso 1 1 calc R . . . .
C9 C 0.1880(3) 0.5753(2) 0.4536(2) 0.0388(7) Uani 1 1 d . . . . .
H9 H 0.2149 0.6190 0.3970 0.047 Uiso 1 1 calc R . . . .

loop_
_atom_site_aniso_label
_atom_site_aniso_U_11
_atom_site_aniso_U_22
_atom_site_aniso_U_33
_atom_site_aniso_U_23
_atom_site_aniso_U_13
_atom_site_aniso_U_12
Dy1 0.01304(7) 0.01047(7) 0.00952(7) -0.00289(4) -0.00410(5) 0.00085(5)
Br3 0.01735(11) 0.01086(11) 0.02398(13) -0.00110(9) -0.00795(9) -0.00121(8)
Br2 0.01613(11) 0.01686(11) 0.02317(13) -0.00315(9) -0.01192(9) 0.00013(9)
Br1 0.03078(13) 0.01097(11) 0.01792(12) -0.00206(8) -0.00501(10) -0.00360(9)
P2 0.0090(2) 0.0123(2) 0.0118(3) -0.00267(19) -0.0036(2) 0.00074(19)
P1 0.0143(3) 0.0126(3) 0.0121(3) -0.0040(2) -0.0033(2) -0.0005(2)
O2 0.0124(7) 0.0160(8) 0.0130(8) -0.0045(6) -0.0018(6) 0.0005(6)
O1 0.0193(8) 0.0187(8) 0.0124(8) -0.0062(6) -0.0020(6) -0.0003(6)
O3 0.0230(8) 0.0162(8) 0.0238(9) -0.0039(6) -0.0149(7) 0.0058(7)
O4 0.0261(9) 0.0314(10) 0.0325(11) -0.0065(8) -0.0115(8) -0.0003(8)
C30 0.0063(9) 0.0180(11) 0.0145(11) -0.0057(8) -0.0027(8) 0.0016(8)
C1 0.0143(11) 0.0142(11) 0.0250(13) -0.0034(9) -0.0053(9) 0.0002(9)
C19 0.0115(10) 0.0161(11) 0.0135(11) 0.0001(8) -0.0040(8) -0.0005(8)
C29 0.0113(10) 0.0248(12) 0.0185(12) -0.0053(9) -0.0058(9) 0.0020(9)
C31 0.0155(11) 0.0124(10) 0.0161(11) -0.0027(8) -0.0067(9) -0.0003(8)
C24 0.0155(11) 0.0170(11) 0.0200(12) -0.0048(9) -0.0064(9) 0.0000(9)
C40 0.0211(12) 0.0227(12) 0.0266(13) -0.0020(10) -0.0150(10) -0.0012(10)
C2 0.0183(11) 0.0156(11) 0.0311(14) -0.0062(10) -0.0123(10) 0.0040(9)
C22 0.0136(11) 0.0264(13) 0.0223(13) -0.0011(10) -0.0086(9) -0.0037(9)
C23 0.0156(11) 0.0243(12) 0.0232(13) -0.0076(10) -0.0072(10) -0.0034(9)
C7 0.0152(10) 0.0147(11) 0.0213(12) -0.0051(9) -0.0097(9) 0.0011(8)
C36 0.0169(11) 0.0206(12) 0.0177(12) -0.0054(9) -0.0071(9) 0.0016(9)
C35 0.0257(12) 0.0166(11) 0.0243(13) -0.0041(9) -0.0144(10) 0.0039(9)
C13 0.0155(10) 0.0156(11) 0.0098(11) -0.0022(8) -0.0019(8) 0.0010(8)
C20 0.0151(11) 0.0179(11) 0.0232(13) -0.0064(9) -0.0084(9) -0.0001(9)
C18 0.0200(11) 0.0135(11) 0.0169(12) -0.0044(8) -0.0060(9) 0.0024(9)
C25 0.0155(11) 0.0178(11) 0.0190(12) -0.0046(9) -0.0036(9) -0.0013(9)
C39 0.0344(15) 0.0262(14) 0.0447(17) 0.0035(12) -0.0294(14) -0.0021(11)
C26 0.0137(11) 0.0165(11) 0.0356(15) -0.0080(10) -0.0045(10) -0.0028(9)
C32 0.0152(11) 0.0252(13) 0.0267(14) 0.0025(10) -0.0065(10) -0.0028(9)
C21 0.0141(11) 0.0207(12) 0.0284(14) -0.0049(10) -0.0086(10) 0.0041(9)
C28 0.0153(11) 0.0385(15) 0.0214(13) -0.0173(11) -0.0070(10) 0.0036(10)
C27 0.0090(10) 0.0300(14) 0.0384(15) -0.0229(11) -0.0075(10) 0.0016(9)
C6 0.0221(12) 0.0256(13) 0.0254(14) -0.0017(10) -0.0014(11) -0.0057(10)
C14 0.0218(12) 0.0134(11) 0.0225(13) -0.0057(9) -0.0049(10) 0.0015(9)
C12 0.0244(13) 0.0216(13) 0.0313(15) -0.0051(11) -0.0030(11) 0.0045(10)
C15 0.0273(13) 0.0178(12) 0.0228(13) 0.0007(9) -0.0063(10) 0.0078(10)
C4 0.0167(12) 0.0232(14) 0.062(2) 0.0005(13) -0.0088(13) -0.0061(10)
C33 0.0239(13) 0.0276(14) 0.0269(14) 0.0075(11) -0.0051(11) -0.0112(11)
C17 0.0242(12) 0.0214(12) 0.0245(13) -0.0065(10) -0.0125(10) 0.0012(10)
C3 0.0191(12) 0.0180(12) 0.0573(19) -0.0104(12) -0.0211(13) 0.0035(10)
C8 0.0345(15) 0.0220(13) 0.0269(15) 0.0005(10) -0.0049(12) 0.0023(11)
C11 0.0249(13) 0.0253(14) 0.0441(18) -0.0140(12) -0.0067(12) 0.0078(11)
C34 0.0350(14) 0.0172(12) 0.0259(14) 0.0033(10) -0.0169(11) -0.0041(10)
C38 0.0182(12) 0.0306(15) 0.0350(16) 0.0114(12) -0.0031(11) 0.0078(11)
C16 0.0230(12) 0.0266(13) 0.0214(13) -0.0029(10) -0.0104(10) 0.0053(10)
C10 0.0281(14) 0.0166(13) 0.058(2) -0.0081(12) -0.0225(14) 0.0074(11)
C41 0.0325(15) 0.0375(16) 0.0244(14) -0.0043(12) -0.0096(12) 0.0010(12)
C37 0.0412(16) 0.0204(13) 0.0274(14) -0.0060(10) -0.0192(12) 0.0131(11)
C5 0.0245(14) 0.0347(16) 0.0377(17) 0.0050(13) 0.0024(12) -0.0074(12)
C42 0.0283(14) 0.0552(19) 0.0230(15) -0.0093(13) -0.0081(12) -0.0019(13)
C43 0.0455(18) 0.0459(19) 0.0331(17) -0.0162(14) -0.0073(14) -0.0049(15)
C44 0.0349(15) 0.0349(16) 0.0355(17) -0.0098(13) -0.0075(13) -0.0024(12)
C9 0.0495(18) 0.0223(14) 0.0408(18) 0.0075(12) -0.0128(15) 0.0023(13)

loop_
_atom_type_symbol
_atom_type_description
_atom_type_scat_dispersion_real
_atom_type_scat_dispersion_imag
_atom_type_scat_source
C C 0.0181 0.0091 'International Tables Vol C Tables 4.2.6.8 and 6.1.1.4'
H H 0.0000 0.0000 'International Tables Vol C Tables 4.2.6.8 and 6.1.1.4'
Br Br -0.6763 1.2805 'International Tables Vol C Tables 4.2.6.8 and 6.1.1.4'
Dy Dy -9.8046 9.8477 'International Tables Vol C Tables 4.2.6.8 and 6.1.1.4'
O O 0.0492 0.0322 'International Tables Vol C Tables 4.2.6.8 and 6.1.1.4'
P P 0.2955 0.4335 'International Tables Vol C Tables 4.2.6.8 and 6.1.1.4'

loop_
_geom_angle_atom_site_label_1
_geom_angle_atom_site_label_2
_geom_angle_atom_site_label_3
_geom_angle
_geom_angle_site_symmetry_1
_geom_angle_site_symmetry_3
_geom_angle_publ_flag
Br3 Dy1 Br1 171.244(8) . . ?
Br2 Dy1 Br3 94.667(8) . . ?
Br2 Dy1 Br1 94.029(8) . . ?
O2 Dy1 Br3 88.04(4) . . ?
O2 Dy1 Br2 97.26(4) . . ?
O2 Dy1 Br1 89.85(4) . . ?
O2 Dy1 O3 86.22(6) . . ?
O1 Dy1 Br3 90.03(4) . . ?
O1 Dy1 Br2 90.09(4) . . ?
O1 Dy1 Br1 90.98(4) . . ?
O1 Dy1 O2 172.53(6) . . ?
O1 Dy1 O3 86.45(6) . . ?
O3 Dy1 Br3 86.03(4) . . ?
O3 Dy1 Br2 176.47(4) . . ?
O3 Dy1 Br1 85.35(4) . . ?
O2 P2 C30 109.21(9) . . ?
O2 P2 C19 111.38(10) . . ?
O2 P2 C31 111.71(10) . . ?
C30 P2 C19 107.95(10) . . ?
C31 P2 C30 108.18(10) . . ?
C31 P2 C19 108.29(10) . . ?
O1 P1 C1 110.57(10) . . ?
O1 P1 C7 109.84(10) . . ?
O1 P1 C13 109.68(10) . . ?
C7 P1 C1 108.24(11) . . ?
C13 P1 C1 108.42(11) . . ?
C13 P1 C7 110.06(10) . . ?
P2 O2 Dy1 158.20(10) . . ?
P1 O1 Dy1 170.62(10) . . ?
C40 O3 Dy1 124.79(13) . . ?
C37 O3 Dy1 125.54(14) . . ?
C37 O3 C40 109.61(17) . . ?
C41 O4 C44 109.0(2) . . ?
C29 C30 P2 121.97(18) . . ?
C25 C30 P2 118.19(17) . . ?
C25 C30 C29 119.8(2) . . ?
C2 C1 P1 118.06(19) . . ?
C6 C1 P1 121.82(19) . . ?
C6 C1 C2 120.1(2) . . ?
C24 C19 P2 117.92(17) . . ?
C20 C19 P2 122.17(17) . . ?
C20 C19 C24 119.9(2) . . ?
C28 C29 C30 119.4(2) . . ?
C36 C31 P2 118.73(18) . . ?
C32 C31 P2 121.11(17) . . ?
C32 C31 C36 120.1(2) . . ?
C23 C24 C19 119.7(2) . . ?
O3 C40 C39 104.7(2) . . ?
C3 C2 C1 119.7(3) . . ?
C21 C22 C23 120.1(2) . . ?
C24 C23 C22 120.3(2) . . ?
C12 C7 P1 120.39(19) . . ?
C8 C7 P1 119.31(19) . . ?
C8 C7 C12 120.2(2) . . ?
C35 C36 C31 119.5(2) . . ?
C34 C35 C36 120.2(2) . . ?
C18 C13 P1 121.49(17) . . ?
C18 C13 C14 120.0(2) . . ?
C14 C13 P1 118.15(17) . . ?
C19 C20 C21 119.9(2) . . ?
C13 C18 C17 119.7(2) . . ?
C26 C25 C30 120.0(2) . . ?
C40 C39 C38 103.0(2) . . ?
C27 C26 C25 120.1(2) . . ?
C33 C32 C31 119.8(2) . . ?
C22 C21 C20 120.2(2) . . ?
C27 C28 C29 120.5(2) . . ?
C26 C27 C28 120.1(2) . . ?
C1 C6 C5 119.7(3) . . ?
C15 C14 C13 119.9(2) . . ?
C7 C12 C11 119.7(3) . . ?
C16 C15 C14 119.8(2) . . ?
C3 C4 C5 119.9(2) . . ?
C34 C33 C32 120.1(2) . . ?
C16 C17 C18 119.8(2) . . ?
C4 C3 C2 120.3(3) . . ?
C9 C8 C7 119.2(3) . . ?
C10 C11 C12 120.0(3) . . ?
C33 C34 C35 120.3(2) . . ?
C37 C38 C39 101.4(2) . . ?
C15 C16 C17 120.7(2) . . ?
C11 C10 C9 120.4(2) . . ?
O4 C41 C42 107.1(2) . . ?
O3 C37 C38 105.3(2) . . ?
C6 C5 C4 120.3(3) . . ?
C43 C42 C41 102.4(2) . . ?
C44 C43 C42 101.9(2) . . ?
O4 C44 C43 105.6(2) . . ?
C10 C9 C8 120.6(3) . . ?

loop_
_geom_bond_atom_site_label_1
_geom_bond_atom_site_label_2
_geom_bond_distance
_geom_bond_site_symmetry_2
_geom_bond_publ_flag
Dy1 Br3 2.7761(3) . ?
Dy1 Br2 2.7622(3) . ?
Dy1 Br1 2.7843(3) . ?
Dy1 O2 2.2237(15) . ?
Dy1 O1 2.2045(15) . ?
Dy1 O3 2.3713(15) . ?
P2 O2 1.5081(16) . ?
P2 C30 1.793(2) . ?
P2 C19 1.796(2) . ?
P2 C31 1.787(2) . ?
P1 O1 1.5046(16) . ?
P1 C1 1.797(2) . ?
P1 C7 1.795(2) . ?
P1 C13 1.794(2) . ?
O3 C40 1.459(3) . ?
O3 C37 1.458(3) . ?
O4 C41 1.434(3) . ?
O4 C44 1.435(4) . ?
C30 C29 1.397(3) . ?
C30 C25 1.397(3) . ?
C1 C2 1.395(3) . ?
C1 C6 1.388(4) . ?
C19 C24 1.404(3) . ?
C19 C20 1.392(3) . ?
C29 C28 1.389(3) . ?
C31 C36 1.396(3) . ?
C31 C32 1.395(3) . ?
C24 C23 1.387(3) . ?
C40 C39 1.512(3) . ?
C2 C3 1.393(4) . ?
C22 C23 1.390(3) . ?
C22 C21 1.387(3) . ?
C7 C12 1.391(3) . ?
C7 C8 1.389(4) . ?
C36 C35 1.389(3) . ?
C35 C34 1.386(4) . ?
C13 C18 1.389(3) . ?
C13 C14 1.399(3) . ?
C20 C21 1.394(3) . ?
C18 C17 1.394(3) . ?
C25 C26 1.388(3) . ?
C39 C38 1.524(4) . ?
C26 C27 1.381(4) . ?
C32 C33 1.386(4) . ?
C28 C27 1.386(4) . ?
C6 C5 1.389(4) . ?
C14 C15 1.387(3) . ?
C12 C11 1.394(4) . ?
C15 C16 1.383(4) . ?
C4 C3 1.377(5) . ?
C4 C5 1.395(5) . ?
C33 C34 1.384(4) . ?
C17 C16 1.385(4) . ?
C8 C9 1.387(4) . ?
C11 C10 1.369(4) . ?
C38 C37 1.510(4) . ?
C10 C9 1.382(4) . ?
C41 C42 1.518(4) . ?
C42 C43 1.515(5) . ?
C43 C44 1.512(4) . ?
